data_7036328
loop_
_publ_author_name
'Bresien, Jonas'
'Faust, Kirill'
'Hering-Junghans, Christian'
'Rothe, Julia'
'Schulz, Axel'
'Villinger, Alexander'

_publ_section_title
;
 Synthetic strategies to bicyclic tetraphosphanes using P1, P2 and P4
 building blocks.
;
_journal_issue 5
_journal_name_full 'Dalton transactions (Cambridge, England : 2003)'
_journal_page_first 1998
_journal_page_last 2007
_journal_paper_doi 10.1039/c5dt02757h
_journal_volume 45
_journal_year 2016
_chemical_formula_moiety 'C24 H47 P Si2'
_chemical_formula_sum 'C24 H47 P Si2'
_chemical_formula_weight 422.77
_chemical_name_systematic
;
 ?
;
_space_group_IT_number 14
_symmetry_cell_setting monoclinic
_symmetry_Int_Tables_number 14
_symmetry_space_group_name_Hall '-P 2ybc'
_symmetry_space_group_name_H-M 'P 1 21/c 1'
_atom_sites_solution_hydrogens geom
_atom_sites_solution_primary direct
_atom_sites_solution_secondary difmap
_audit_creation_method SHELXL-97
_audit_update_record
;
2015-07-20 deposited with the CCDC.
2015-08-28 downloaded from the CCDC.
;
_cell_angle_alpha 90.00
_cell_angle_beta 101.224(3)
_cell_angle_gamma 90.00
_cell_formula_units_Z 4
_cell_length_a 9.3749(6)
_cell_length_b 16.9528(11)
_cell_length_c 17.6869(10)
_cell_measurement_reflns_used 4439
_cell_measurement_temperature 173(2)
_cell_measurement_theta_max 45.885
_cell_measurement_theta_min 5.040
_cell_volume 2757.2(3)
_computing_cell_refinement 'Bruker Apex V7.51A'
_computing_data_collection 'Bruker Apex V7.51A'
_computing_data_reduction 'Bruker SAINT'
_computing_molecular_graphics 'ORTEP-3v2.01 (Farrugia, 1997)'
_computing_publication_material SHELXL-97
_computing_structure_refinement 'SHELXL-97 (Sheldrick, 1997)'
_computing_structure_solution 'SHELXS-97 (Sheldrick, 1997)'
_diffrn_ambient_temperature 173(2)
_diffrn_measured_fraction_theta_full 0.998
_diffrn_measured_fraction_theta_max 0.998
_diffrn_measurement_device_type 'Bruker-Nonius Apex X8-CCD-diffractometer'
_diffrn_measurement_method 'phi and omega scans'
_diffrn_radiation_monochromator graphite
_diffrn_radiation_source 'sealed tube'
_diffrn_radiation_type MoK\a
_diffrn_radiation_wavelength 0.71073
_diffrn_reflns_av_R_equivalents 0.0597
_diffrn_reflns_av_sigmaI/netI 0.0739
_diffrn_reflns_limit_h_max 12
_diffrn_reflns_limit_h_min -12
_diffrn_reflns_limit_k_max 17
_diffrn_reflns_limit_k_min -22
_diffrn_reflns_limit_l_max 22
_diffrn_reflns_limit_l_min -23
_diffrn_reflns_number 33224
_diffrn_reflns_theta_full 28.38
_diffrn_reflns_theta_max 28.38
_diffrn_reflns_theta_min 2.90
_exptl_absorpt_coefficient_mu 0.194
_exptl_absorpt_correction_T_max 0.9809
_exptl_absorpt_correction_T_min 0.9532
_exptl_absorpt_correction_type multi-scan
_exptl_absorpt_process_details '(SADABS; Sheldrick, 2004)'
_exptl_crystal_colour colourless
_exptl_crystal_density_diffrn 1.018
_exptl_crystal_density_method 'not measured'
_exptl_crystal_description block
_exptl_crystal_F_000 936
_exptl_crystal_size_max 0.25
_exptl_crystal_size_mid 0.11
_exptl_crystal_size_min 0.10
_refine_diff_density_max 0.330
_refine_diff_density_min -0.262
_refine_diff_density_rms 0.053
_refine_ls_extinction_method none
_refine_ls_goodness_of_fit_ref 1.002
_refine_ls_hydrogen_treatment constr
_refine_ls_matrix_type full
_refine_ls_number_parameters 269
_refine_ls_number_reflns 6891
_refine_ls_number_restraints 3
_refine_ls_restrained_S_all 1.002
_refine_ls_R_factor_all 0.0974
_refine_ls_R_factor_gt 0.0475
_refine_ls_shift/su_max 0.001
_refine_ls_shift/su_mean 0.000
_refine_ls_structure_factor_coef Fsqd
_refine_ls_weighting_details 'calc w=1/[\s^2^(Fo^2^)+(0.0508P)^2^+0.4774P] where P=(Fo^2^+2Fc^2^)/3'
_refine_ls_weighting_scheme calc
_refine_ls_wR_factor_gt 0.0979
_refine_ls_wR_factor_ref 0.1154
_reflns_number_gt 4340
_reflns_number_total 6891
_reflns_threshold_expression >2\s(I)
_cod_data_source_file c5dt02757h2.cif
_cod_data_source_block ah_jb49_MesPTMS2
_cod_depositor_comments 'Adding full bibliography for 7036321--7036328.cif.'
_cod_original_sg_symbol_H-M 'P 21/c'
_cod_database_code 7036328

loop_
_symmetry_equiv_pos_as_xyz
'x, y, z'
'-x, y+1/2, -z+1/2'
'-x, -y, -z'
'x, -y-1/2, z-1/2'

loop_
_atom_site_label
_atom_site_type_symbol
_atom_site_fract_x
_atom_site_fract_y
_atom_site_fract_z
_atom_site_U_iso_or_equiv
_atom_site_adp_type
_atom_site_occupancy
_atom_site_symmetry_multiplicity
_atom_site_calc_flag
_atom_site_refinement_flags
_atom_site_disorder_assembly
_atom_site_disorder_group
P1 P 0.40678(5) 0.97616(3) 0.17800(3) 0.02225(13) Uani 1 1 d . . .
Si1 Si 0.62370(6) 0.99997(3) 0.25529(3) 0.03171(15) Uani 1 1 d . . .
Si2 Si 0.41561(7) 0.86531(3) 0.11052(3) 0.03429(16) Uani 1 1 d . . .
C1 C 0.26965(17) 1.00323(10) 0.23725(9) 0.0179(4) Uani 1 1 d . . .
C2 C 0.21305(18) 1.08057(10) 0.22228(9) 0.0185(4) Uani 1 1 d . . .
C3 C 0.16944(18) 1.12196(10) 0.28223(9) 0.0207(4) Uani 1 1 d . . .
H3 H 0.1382 1.1750 0.2733 0.025 Uiso 1 1 calc R . .
C4 C 0.16944(18) 1.08948(11) 0.35404(9) 0.0202(4) Uani 1 1 d . A .
C5 C 0.19859(18) 1.00929(10) 0.36168(9) 0.0222(4) Uani 1 1 d . . .
H5 H 0.1858 0.9838 0.4077 0.027 Uiso 1 1 calc R . .
C6 C 0.24546(18) 0.96433(10) 0.30550(9) 0.0192(4) Uani 1 1 d . . .
C7 C 0.19146(19) 1.12404(10) 0.14310(9) 0.0218(4) Uani 1 1 d . . .
C8 C 0.1352(2) 1.06774(12) 0.07575(10) 0.0327(5) Uani 1 1 d . . .
H8A H 0.1123 1.0979 0.0276 0.049 Uiso 1 1 calc R . .
H8B H 0.0474 1.0410 0.0848 0.049 Uiso 1 1 calc R . .
H8C H 0.2101 1.0284 0.0719 0.049 Uiso 1 1 calc R . .
C9 C 0.3300(2) 1.16607(12) 0.13180(11) 0.0307(5) Uani 1 1 d . . .
H9A H 0.3079 1.2002 0.0863 0.046 Uiso 1 1 calc R . .
H9B H 0.4029 1.1269 0.1245 0.046 Uiso 1 1 calc R . .
H9C H 0.3680 1.1981 0.1774 0.046 Uiso 1 1 calc R . .
C10 C 0.0726(2) 1.18781(11) 0.13808(11) 0.0317(5) Uani 1 1 d . . .
H10A H 0.1085 1.2311 0.1734 0.047 Uiso 1 1 calc R . .
H10B H -0.0143 1.1648 0.1524 0.047 Uiso 1 1 calc R . .
H10C H 0.0480 1.2081 0.0852 0.047 Uiso 1 1 calc R . .
C11 C 0.1328(2) 1.13756(11) 0.42104(10) 0.0274(4) Uani 1 1 d . . .
C12A C 0.1302(3) 1.22587(13) 0.40548(13) 0.0482(7) Uani 0.958(3) 1 d PD A 1
H12A H 0.1121 1.2542 0.4510 0.072 Uiso 0.958(3) 1 calc PR A 1
H12B H 0.0527 1.2379 0.3612 0.072 Uiso 0.958(3) 1 calc PR A 1
H12C H 0.2240 1.2423 0.3942 0.072 Uiso 0.958(3) 1 calc PR A 1
C13A C -0.0169(4) 1.1143(2) 0.4331(2) 0.0896(14) Uani 0.958(3) 1 d PD A 1
H13A H -0.0185 1.0577 0.4440 0.134 Uiso 0.958(3) 1 calc PR A 1
H13B H -0.0888 1.1262 0.3864 0.134 Uiso 0.958(3) 1 calc PR A 1
H13C H -0.0404 1.1440 0.4766 0.134 Uiso 0.958(3) 1 calc PR A 1
C14A C 0.2459(4) 1.12269(19) 0.49301(14) 0.0882(14) Uani 0.958(3) 1 d PD A 1
H14A H 0.3424 1.1359 0.4832 0.132 Uiso 0.958(3) 1 calc PR A 1
H14B H 0.2438 1.0669 0.5074 0.132 Uiso 0.958(3) 1 calc PR A 1
H14C H 0.2249 1.1555 0.5351 0.132 Uiso 0.958(3) 1 calc PR A 1
C12B C 0.095(7) 1.077(3) 0.486(3) 0.0482(7) Uani 0.042(3) 1 d PD A 2
H12D H 0.1607 1.0312 0.4895 0.072 Uiso 0.042(3) 1 calc PR A 2
H12E H -0.0055 1.0590 0.4705 0.072 Uiso 0.042(3) 1 calc PR A 2
H12F H 0.1086 1.1036 0.5355 0.072 Uiso 0.042(3) 1 calc PR A 2
C13B C 0.254(6) 1.179(4) 0.449(4) 0.0896(14) Uani 0.042(3) 1 d PD A 2
H13D H 0.3344 1.1419 0.4678 0.134 Uiso 0.042(3) 1 calc PR A 2
H13E H 0.2379 1.2119 0.4920 0.134 Uiso 0.042(3) 1 calc PR A 2
H13F H 0.2797 1.2119 0.4085 0.134 Uiso 0.042(3) 1 calc PR A 2
C14B C -0.010(8) 1.180(4) 0.394(3) 0.0882(14) Uani 0.042(3) 1 d PD A 2
H14D H -0.0787 1.1442 0.3613 0.132 Uiso 0.042(3) 1 calc PR A 2
H14E H 0.0060 1.2263 0.3634 0.132 Uiso 0.042(3) 1 calc PR A 2
H14F H -0.0506 1.1964 0.4382 0.132 Uiso 0.042(3) 1 calc PR A 2
C15 C 0.25895(19) 0.87433(10) 0.31858(10) 0.0232(4) Uani 1 1 d . . .
C16 C 0.1956(2) 0.84723(12) 0.38844(11) 0.0346(5) Uani 1 1 d . . .
H16A H 0.1964 0.7895 0.3909 0.052 Uiso 1 1 calc R . .
H16B H 0.0955 0.8664 0.3830 0.052 Uiso 1 1 calc R . .
H16C H 0.2547 0.8686 0.4358 0.052 Uiso 1 1 calc R . .
C17 C 0.4159(2) 0.84537(11) 0.33367(11) 0.0305(5) Uani 1 1 d . . .
H17A H 0.4608 0.8591 0.2898 0.046 Uiso 1 1 calc R . .
H17B H 0.4176 0.7880 0.3405 0.046 Uiso 1 1 calc R . .
H17C H 0.4702 0.8704 0.3805 0.046 Uiso 1 1 calc R . .
C18 C 0.1679(2) 0.83331(11) 0.24808(11) 0.0306(5) Uani 1 1 d . . .
H18A H 0.2027 0.8493 0.2016 0.046 Uiso 1 1 calc R . .
H18B H 0.0656 0.8484 0.2432 0.046 Uiso 1 1 calc R . .
H18C H 0.1773 0.7760 0.2544 0.046 Uiso 1 1 calc R . .
C19 C 0.7198(3) 1.07285(16) 0.20350(15) 0.0601(7) Uani 1 1 d . . .
H19A H 0.6651 1.1224 0.1970 0.090 Uiso 1 1 calc R . .
H19B H 0.7272 1.0518 0.1528 0.090 Uiso 1 1 calc R . .
H19C H 0.8176 1.0825 0.2336 0.090 Uiso 1 1 calc R . .
C20 C 0.5886(2) 1.04540(13) 0.34601(12) 0.0414(5) Uani 1 1 d . . .
H20A H 0.5514 1.0051 0.3769 0.062 Uiso 1 1 calc R . .
H20B H 0.5166 1.0877 0.3333 0.062 Uiso 1 1 calc R . .
H20C H 0.6794 1.0673 0.3755 0.062 Uiso 1 1 calc R . .
C21 C 0.7497(2) 0.91395(15) 0.27815(13) 0.0494(6) Uani 1 1 d . . .
H21A H 0.8451 0.9325 0.3052 0.074 Uiso 1 1 calc R . .
H21B H 0.7601 0.8876 0.2302 0.074 Uiso 1 1 calc R . .
H21C H 0.7100 0.8767 0.3111 0.074 Uiso 1 1 calc R . .
C22 C 0.5645(3) 0.89121(15) 0.05827(13) 0.0580(7) Uani 1 1 d . . .
H22A H 0.6543 0.9013 0.0957 0.087 Uiso 1 1 calc R . .
H22B H 0.5372 0.9386 0.0270 0.087 Uiso 1 1 calc R . .
H22C H 0.5799 0.8473 0.0247 0.087 Uiso 1 1 calc R . .
C23 C 0.2409(3) 0.85385(15) 0.03925(13) 0.0606(7) Uani 1 1 d . . .
H23A H 0.2455 0.8063 0.0083 0.091 Uiso 1 1 calc R . .
H23B H 0.2257 0.9001 0.0054 0.091 Uiso 1 1 calc R . .
H23C H 0.1601 0.8492 0.0668 0.091 Uiso 1 1 calc R . .
C24 C 0.4635(3) 0.76754(12) 0.15726(13) 0.0482(6) Uani 1 1 d . . .
H24A H 0.3862 0.7508 0.1839 0.072 Uiso 1 1 calc R . .
H24B H 0.5553 0.7720 0.1946 0.072 Uiso 1 1 calc R . .
H24C H 0.4742 0.7285 0.1179 0.072 Uiso 1 1 calc R . .

loop_
_atom_site_aniso_label
_atom_site_aniso_U_11
_atom_site_aniso_U_22
_atom_site_aniso_U_33
_atom_site_aniso_U_23
_atom_site_aniso_U_13
_atom_site_aniso_U_12
P1 0.0229(3) 0.0236(3) 0.0218(2) 0.0016(2) 0.00806(19) 0.0051(2)
Si1 0.0200(3) 0.0375(3) 0.0383(3) 0.0069(3) 0.0073(2) -0.0002(2)
Si2 0.0493(4) 0.0292(3) 0.0261(3) -0.0018(2) 0.0118(3) 0.0146(3)
C1 0.0145(8) 0.0208(9) 0.0182(8) -0.0023(7) 0.0027(7) 0.0000(7)
C2 0.0159(9) 0.0207(9) 0.0186(8) 0.0011(7) 0.0027(7) -0.0013(7)
C3 0.0224(10) 0.0191(10) 0.0206(9) 0.0002(7) 0.0042(7) 0.0031(7)
C4 0.0177(9) 0.0241(10) 0.0187(9) -0.0036(8) 0.0032(7) -0.0018(7)
C5 0.0228(10) 0.0263(11) 0.0180(9) 0.0028(8) 0.0052(7) -0.0018(7)
C6 0.0149(9) 0.0208(9) 0.0211(9) 0.0003(7) 0.0018(7) -0.0009(7)
C7 0.0272(10) 0.0221(10) 0.0162(8) 0.0024(7) 0.0044(7) 0.0052(7)
C8 0.0399(12) 0.0328(12) 0.0221(10) 0.0004(9) -0.0021(9) 0.0077(9)
C9 0.0390(12) 0.0294(11) 0.0267(10) 0.0072(9) 0.0140(9) 0.0002(9)
C10 0.0405(12) 0.0297(11) 0.0259(10) 0.0076(9) 0.0092(9) 0.0135(9)
C11 0.0341(11) 0.0296(11) 0.0201(9) -0.0055(8) 0.0089(8) 0.0002(8)
C12A 0.081(2) 0.0337(14) 0.0339(12) -0.0098(11) 0.0224(13) 0.0074(13)
C13A 0.092(3) 0.092(3) 0.111(3) -0.058(2) 0.086(2) -0.039(2)
C14A 0.145(3) 0.073(2) 0.0289(14) -0.0218(14) -0.0269(17) 0.056(2)
C12B 0.081(2) 0.0337(14) 0.0339(12) -0.0098(11) 0.0224(13) 0.0074(13)
C13B 0.092(3) 0.092(3) 0.111(3) -0.058(2) 0.086(2) -0.039(2)
C14B 0.145(3) 0.073(2) 0.0289(14) -0.0218(14) -0.0269(17) 0.056(2)
C15 0.0264(10) 0.0200(10) 0.0243(9) 0.0024(8) 0.0076(8) 0.0003(8)
C16 0.0437(13) 0.0248(11) 0.0387(11) 0.0066(9) 0.0168(10) -0.0033(9)
C17 0.0311(11) 0.0241(11) 0.0359(11) 0.0073(9) 0.0059(9) 0.0055(8)
C18 0.0318(11) 0.0219(10) 0.0380(11) -0.0038(9) 0.0062(9) -0.0036(8)
C19 0.0354(14) 0.0737(19) 0.0726(17) 0.0224(15) 0.0142(13) -0.0159(12)
C20 0.0289(12) 0.0437(14) 0.0484(13) -0.0082(11) -0.0003(10) -0.0071(10)
C21 0.0272(12) 0.0653(17) 0.0549(14) 0.0064(13) 0.0057(11) 0.0142(11)
C22 0.086(2) 0.0531(16) 0.0464(14) 0.0125(12) 0.0415(14) 0.0334(14)
C23 0.082(2) 0.0539(17) 0.0388(13) -0.0207(12) -0.0061(13) 0.0118(14)
C24 0.0745(17) 0.0296(12) 0.0467(13) 0.0009(10) 0.0267(12) 0.0167(11)

loop_
_atom_type_symbol
_atom_type_description
_atom_type_scat_dispersion_real
_atom_type_scat_dispersion_imag
_atom_type_scat_source
C C 0.0033 0.0016 'International Tables Vol C Tables 4.2.6.8 and 6.1.1.4'
H H 0.0000 0.0000 'International Tables Vol C Tables 4.2.6.8 and 6.1.1.4'
Si Si 0.0817 0.0704 'International Tables Vol C Tables 4.2.6.8 and 6.1.1.4'
P P 0.1023 0.0942 'International Tables Vol C Tables 4.2.6.8 and 6.1.1.4'

loop_
_geom_angle_atom_site_label_1
_geom_angle_atom_site_label_2
_geom_angle_atom_site_label_3
_geom_angle
C1 P1 Si2 127.39(6)
C1 P1 Si1 104.71(6)
Si2 P1 Si1 110.56(3)
C20 Si1 C19 109.31(12)
C20 Si1 C21 110.21(11)
C19 Si1 C21 106.06(12)
C20 Si1 P1 107.82(7)
C19 Si1 P1 106.55(8)
C21 Si1 P1 116.66(8)
C24 Si2 C22 106.79(11)
C24 Si2 C23 108.03(12)
C22 Si2 C23 109.32(12)
C24 Si2 P1 122.70(7)
C22 Si2 P1 100.09(9)
C23 Si2 P1 109.15(8)
C2 C1 C6 117.89(14)
C2 C1 P1 113.29(12)
C6 C1 P1 126.82(13)
C3 C2 C1 118.43(15)
C3 C2 C7 115.97(15)
C1 C2 C7 125.59(14)
C4 C3 C2 123.28(16)
C4 C3 H3 118.4
C2 C3 H3 118.4
C3 C4 C5 116.34(15)
C3 C4 C11 122.58(16)
C5 C4 C11 121.03(15)
C4 C5 C6 123.45(15)
C4 C5 H5 118.3
C6 C5 H5 118.3
C5 C6 C1 118.31(16)
C5 C6 C15 117.56(15)
C1 C6 C15 124.02(15)
C9 C7 C8 111.11(15)
C9 C7 C10 106.77(15)
C8 C7 C10 104.80(15)
C9 C7 C2 111.87(14)
C8 C7 C2 111.54(14)
C10 C7 C2 110.40(13)
C7 C8 H8A 109.5
C7 C8 H8B 109.5
H8A C8 H8B 109.5
C7 C8 H8C 109.5
H8A C8 H8C 109.5
H8B C8 H8C 109.5
C7 C9 H9A 109.5
C7 C9 H9B 109.5
H9A C9 H9B 109.5
C7 C9 H9C 109.5
H9A C9 H9C 109.5
H9B C9 H9C 109.5
C7 C10 H10A 109.5
C7 C10 H10B 109.5
H10A C10 H10B 109.5
C7 C10 H10C 109.5
H10A C10 H10C 109.5
H10B C10 H10C 109.5
C13B C11 C14A 51(3)
C13B C11 C13A 146(2)
C14A C11 C13A 110.9(2)
C13B C11 C14B 121(3)
C14A C11 C14B 141(2)
C13A C11 C14B 52(3)
C13B C11 C12A 63(3)
C14A C11 C12A 107.5(2)
C13A C11 C12A 107.4(2)
C14B C11 C12A 60(3)
C13B C11 C4 105(2)
C14A C11 C4 109.66(17)
C13A C11 C4 108.92(17)
C14B C11 C4 109(2)
C12A C11 C4 112.44(15)
C13B C11 C12B 110(3)
C14A C11 C12B 61(2)
C13A C11 C12B 53(2)
C14B C11 C12B 103(3)
C12A C11 C12B 138.8(17)
C4 C11 C12B 108.5(17)
C11 C12A H12A 109.5
C11 C12A H12B 109.5
C11 C12A H12C 109.5
C11 C13A H13A 109.5
C11 C13A H13B 109.5
C11 C13A H13C 109.5
C11 C14A H14A 109.5
C11 C14A H14B 109.5
C11 C14A H14C 109.5
C11 C12B H12D 109.5
C11 C12B H12E 109.5
H12D C12B H12E 109.5
C11 C12B H12F 109.5
H12D C12B H12F 109.5
H12E C12B H12F 109.5
C11 C13B H13D 109.5
C11 C13B H13E 109.5
H13D C13B H13E 109.5
C11 C13B H13F 109.5
H13D C13B H13F 109.5
H13E C13B H13F 109.5
C11 C14B H14D 109.5
C11 C14B H14E 109.5
H14D C14B H14E 109.5
C11 C14B H14F 109.5
H14D C14B H14F 109.5
H14E C14B H14F 109.5
C17 C15 C18 111.20(15)
C17 C15 C16 105.84(15)
C18 C15 C16 106.05(15)
C17 C15 C6 113.10(14)
C18 C15 C6 108.03(14)
C16 C15 C6 112.42(14)
C15 C16 H16A 109.5
C15 C16 H16B 109.5
H16A C16 H16B 109.5
C15 C16 H16C 109.5
H16A C16 H16C 109.5
H16B C16 H16C 109.5
C15 C17 H17A 109.5
C15 C17 H17B 109.5
H17A C17 H17B 109.5
C15 C17 H17C 109.5
H17A C17 H17C 109.5
H17B C17 H17C 109.5
C15 C18 H18A 109.5
C15 C18 H18B 109.5
H18A C18 H18B 109.5
C15 C18 H18C 109.5
H18A C18 H18C 109.5
H18B C18 H18C 109.5
Si1 C19 H19A 109.5
Si1 C19 H19B 109.5
H19A C19 H19B 109.5
Si1 C19 H19C 109.5
H19A C19 H19C 109.5
H19B C19 H19C 109.5
Si1 C20 H20A 109.5
Si1 C20 H20B 109.5
H20A C20 H20B 109.5
Si1 C20 H20C 109.5
H20A C20 H20C 109.5
H20B C20 H20C 109.5
Si1 C21 H21A 109.5
Si1 C21 H21B 109.5
H21A C21 H21B 109.5
Si1 C21 H21C 109.5
H21A C21 H21C 109.5
H21B C21 H21C 109.5
Si2 C22 H22A 109.5
Si2 C22 H22B 109.5
H22A C22 H22B 109.5
Si2 C22 H22C 109.5
H22A C22 H22C 109.5
H22B C22 H22C 109.5
Si2 C23 H23A 109.5
Si2 C23 H23B 109.5
H23A C23 H23B 109.5
Si2 C23 H23C 109.5
H23A C23 H23C 109.5
H23B C23 H23C 109.5
Si2 C24 H24A 109.5
Si2 C24 H24B 109.5
H24A C24 H24B 109.5
Si2 C24 H24C 109.5
H24A C24 H24C 109.5
H24B C24 H24C 109.5

loop_
_geom_bond_atom_site_label_1
_geom_bond_atom_site_label_2
_geom_bond_distance
P1 C1 1.8671(16)
P1 Si2 2.2364(7)
P1 Si1 2.2550(7)
Si1 C20 1.866(2)
Si1 C19 1.871(2)
Si1 C21 1.871(2)
Si2 C24 1.867(2)
Si2 C22 1.870(2)
Si2 C23 1.872(2)
C1 C2 1.420(2)
C1 C6 1.432(2)
C2 C3 1.397(2)
C2 C7 1.560(2)
C3 C4 1.384(2)
C3 H3 0.9500
C4 C5 1.388(2)
C4 C11 1.532(2)
C5 C6 1.390(2)
C5 H5 0.9500
C6 C15 1.545(2)
C7 C9 1.528(3)
C7 C8 1.537(2)
C7 C10 1.543(2)
C8 H8A 0.9800
C8 H8B 0.9800
C8 H8C 0.9800
C9 H9A 0.9800
C9 H9B 0.9800
C9 H9C 0.9800
C10 H10A 0.9800
C10 H10B 0.9800
C10 H10C 0.9800
C11 C13B 1.35(5)
C11 C14A 1.511(3)
C11 C13A 1.512(3)
C11 C14B 1.51(5)
C11 C12A 1.522(3)
C11 C12B 1.62(4)
C12A H12A 0.9800
C12A H12B 0.9800
C12A H12C 0.9800
C13A H13A 0.9800
C13A H13B 0.9800
C13A H13C 0.9800
C14A H14A 0.9800
C14A H14B 0.9800
C14A H14C 0.9800
C12B H12D 0.9800
C12B H12E 0.9800
C12B H12F 0.9800
C13B H13D 0.9800
C13B H13E 0.9800
C13B H13F 0.9800
C14B H14D 0.9800
C14B H14E 0.9800
C14B H14F 0.9800
C15 C17 1.525(2)
C15 C18 1.534(2)
C15 C16 1.541(2)
C16 H16A 0.9800
C16 H16B 0.9800
C16 H16C 0.9800
C17 H17A 0.9800
C17 H17B 0.9800
C17 H17C 0.9800
C18 H18A 0.9800
C18 H18B 0.9800
C18 H18C 0.9800
C19 H19A 0.9800
C19 H19B 0.9800
C19 H19C 0.9800
C20 H20A 0.9800
C20 H20B 0.9800
C20 H20C 0.9800
C21 H21A 0.9800
C21 H21B 0.9800
C21 H21C 0.9800
C22 H22A 0.9800
C22 H22B 0.9800
C22 H22C 0.9800
C23 H23A 0.9800
C23 H23B 0.9800
C23 H23C 0.9800
C24 H24A 0.9800
C24 H24B 0.9800
C24 H24C 0.9800

loop_
_geom_torsion_atom_site_label_1
_geom_torsion_atom_site_label_2
_geom_torsion_atom_site_label_3
_geom_torsion_atom_site_label_4
_geom_torsion
C1 P1 Si1 C20 -4.65(10)
Si2 P1 Si1 C20 -144.91(8)
C1 P1 Si1 C19 -121.90(11)
Si2 P1 Si1 C19 97.83(10)
C1 P1 Si1 C21 119.93(10)
Si2 P1 Si1 C21 -20.34(9)
C1 P1 Si2 C24 -70.27(12)
Si1 P1 Si2 C24 58.64(10)
C1 P1 Si2 C22 172.16(10)
Si1 P1 Si2 C22 -58.93(9)
C1 P1 Si2 C23 57.48(12)
Si1 P1 Si2 C23 -173.61(10)
Si2 P1 C1 C2 -131.92(11)
Si1 P1 C1 C2 96.96(12)
Si2 P1 C1 C6 64.62(17)
Si1 P1 C1 C6 -66.51(16)
C6 C1 C2 C3 15.5(2)
P1 C1 C2 C3 -149.54(13)
C6 C1 C2 C7 -163.11(16)
P1 C1 C2 C7 31.8(2)
C1 C2 C3 C4 -4.5(3)
C7 C2 C3 C4 174.27(16)
C2 C3 C4 C5 -7.6(3)
C2 C3 C4 C11 175.06(16)
C3 C4 C5 C6 8.8(3)
C11 C4 C5 C6 -173.84(16)
C4 C5 C6 C1 2.2(3)
C4 C5 C6 C15 -174.10(16)
C2 C1 C6 C5 -14.4(2)
P1 C1 C6 C5 148.36(14)
C2 C1 C6 C15 161.58(15)
P1 C1 C6 C15 -35.6(2)
C3 C2 C7 C9 95.75(18)
C1 C2 C7 C9 -85.6(2)
C3 C2 C7 C8 -139.09(16)
C1 C2 C7 C8 39.6(2)
C3 C2 C7 C10 -23.0(2)
C1 C2 C7 C10 155.66(17)
C3 C4 C11 C13B -79(4)
C5 C4 C11 C13B 104(4)
C3 C4 C11 C14A -132.2(2)
C5 C4 C11 C14A 50.7(3)
C3 C4 C11 C13A 106.3(3)
C5 C4 C11 C13A -70.9(3)
C3 C4 C11 C14B 51(3)
C5 C4 C11 C14B -126(3)
C3 C4 C11 C12A -12.6(3)
C5 C4 C11 C12A 170.20(19)
C3 C4 C11 C12B 163(2)
C5 C4 C11 C12B -14(2)
C5 C6 C15 C17 -111.48(17)
C1 C6 C15 C17 72.5(2)
C5 C6 C15 C18 125.00(16)
C1 C6 C15 C18 -51.0(2)
C5 C6 C15 C16 8.3(2)
C1 C6 C15 C16 -167.72(16)
